data_7215076
loop_
_publ_author_name
'Silveira, Claudio C.'
'Mendes, Samuel R.'
'Villetti, Marcos A.'
'Back, Davi F.'
'Kaufman, Teodoro S.'

_publ_section_title
;
 CeIII-promoted oxidation. Efficient aerobic one-pot eco-friendly
 synthesis of oxidized bis(indol-3-yl)methanes and cyclic
 tetra(indolyl)dimethanes
;
_journal_issue 10
_journal_name_full 'Green Chemistry'
_journal_page_first 2912
_journal_paper_doi 10.1039/c2gc36131k
_journal_volume 14
_journal_year 2012
_chemical_formula_moiety 'C23 H21 Cl N2 O2'
_chemical_formula_sum 'C23 H21 Cl N2 O2'
_chemical_formula_weight 392.87
_chemical_melting_point ?
_chemical_name_common 3-[(1H-indol-3-yl)(phenyl)methylene]-3H-indol
_chemical_name_systematic
;
3-[(1H-indol-3-yl)(phenyl)methylene]-3H-indole
;
_space_group_IT_number 15
_symmetry_cell_setting monoclinic
_symmetry_space_group_name_Hall '-C 2yc'
_symmetry_space_group_name_H-M 'C 1 2/c 1'
_atom_sites_solution_hydrogens geom
_atom_sites_solution_primary direct
_atom_sites_solution_secondary difmap
_audit_conform_dict_location ftp://ftp.iucr.org/pub/cif_core.dic
_audit_conform_dict_name cif_core.dic
_audit_conform_dict_version 2.3
_audit_creation_date 2012-04-19T13:00:11-00:00
_audit_creation_method 'WinGX routine CIF_UPDATE'
_cell_angle_alpha 90
_cell_angle_beta 94.4630(10)
_cell_angle_gamma 90
_cell_formula_units_Z 4
_cell_length_a 11.9856(3)
_cell_length_b 18.2571(3)
_cell_length_c 9.0361(2)
_cell_measurement_reflns_used 5705
_cell_measurement_temperature 293(2)
_cell_measurement_theta_max 27.6345
_cell_measurement_theta_min 2.9435
_cell_volume 1971.30(7)
_computing_cell_refinement 'BRUKER SANT'
_computing_data_collection 'BRUKER APEX-II'
_computing_data_reduction 'BRUKER SOFTWARE'
_computing_molecular_graphics 'ORTEP-3 (Farrugia, 2000)'
_computing_publication_material 'SHELXL-97 (Sheldrick, 1997)'
_computing_structure_refinement 'SHELXL-97 (Sheldrick, 2008)'
_computing_structure_solution 'SHELXL97 (Sheldrick, 1997)'
_diffrn_ambient_temperature 293(2)
_diffrn_detector_area_resol_mean none
_diffrn_measured_fraction_theta_full 0.994
_diffrn_measured_fraction_theta_max 0.994
_diffrn_measurement_device_type 'X8 APEX II'
_diffrn_measurement_method 'phi and omega scans'
_diffrn_radiation_monochromator graphite
_diffrn_radiation_type MoK\a
_diffrn_radiation_wavelength 0.71073
_diffrn_reflns_av_R_equivalents 0.0191
_diffrn_reflns_av_unetI/netI 0.013
_diffrn_reflns_limit_h_max 15
_diffrn_reflns_limit_h_min -15
_diffrn_reflns_limit_k_max 24
_diffrn_reflns_limit_k_min -24
_diffrn_reflns_limit_l_max 11
_diffrn_reflns_limit_l_min -11
_diffrn_reflns_number 16042
_diffrn_reflns_theta_full 27.87
_diffrn_reflns_theta_max 27.87
_diffrn_reflns_theta_min 2.23
_diffrn_standards_decay_% none
_diffrn_standards_interval_count none
_diffrn_standards_interval_time none
_diffrn_standards_number none
_exptl_absorpt_coefficient_mu 0.215
_exptl_absorpt_correction_T_max 0.7456
_exptl_absorpt_correction_T_min 0.6999
_exptl_absorpt_correction_type gaussian
_exptl_absorpt_process_details XPREP
_exptl_crystal_colour red
_exptl_crystal_density_diffrn 1.324
_exptl_crystal_density_meas ?
_exptl_crystal_density_method 'not measured'
_exptl_crystal_description tabular
_exptl_crystal_F_000 824
_exptl_crystal_size_max 0.332
_exptl_crystal_size_mid 0.198
_exptl_crystal_size_min 0.09
_refine_diff_density_max 0.288
_refine_diff_density_min -0.474
_refine_diff_density_rms 0.056
_refine_ls_extinction_coef none
_refine_ls_extinction_method none
_refine_ls_goodness_of_fit_ref 1.068
_refine_ls_hydrogen_treatment constr
_refine_ls_matrix_type full
_refine_ls_number_parameters 129
_refine_ls_number_reflns 2343
_refine_ls_number_restraints 1
_refine_ls_restrained_S_all 1.075
_refine_ls_R_factor_all 0.0632
_refine_ls_R_factor_gt 0.0528
_refine_ls_shift/su_max 0
_refine_ls_shift/su_mean 0
_refine_ls_structure_factor_coef Fsqd
_refine_ls_weighting_details
;
calc w=1/[\s^2^(Fo^2^)+(0.0978P)^2^+1.0610P] where
P=(Fo^2^+2Fc^2^)/3
;
_refine_ls_weighting_scheme calc
_refine_ls_wR_factor_gt 0.157
_refine_ls_wR_factor_ref 0.1681
_reflns_number_gt 1910
_reflns_number_total 2343
_reflns_threshold_expression >2sigma(I)
_cod_data_source_file c2gc36131k.txt
_cod_data_source_block c2c
_cod_depositor_comments
;
The following automatic conversions were performed:

'_chemical_melting_point' value 'none' was changed to '?' - the value
is undefined or not given.

Automatic conversion script
Id: cif_fix_values 2281 2013-09-26 08:29:07Z andrius 

The following automatic conversions were performed:

'_exptl_crystal_density_meas' value 'none' was changed to '?' - the
value is perceived as not measured.

Automatic conversion script
Id: cif_fix_values 3008 2015-01-20 13:52:24Z robertas 
;
_cod_original_sg_symbol_Hall -C2yc
_cod_original_sg_symbol_H-M C2/c
_cod_database_code 7215076

loop_
_symmetry_equiv_pos_as_xyz
'x, y, z'
'-x, y, -z+1/2'
'x+1/2, y+1/2, z'
'-x+1/2, y+1/2, -z+1/2'
'-x, -y, -z'
'x, -y, z-1/2'
'-x+1/2, -y+1/2, -z'
'x+1/2, -y+1/2, z-1/2'

loop_
_atom_site_label
_atom_site_type_symbol
_atom_site_fract_x
_atom_site_fract_y
_atom_site_fract_z
_atom_site_U_iso_or_equiv
_atom_site_adp_type
_atom_site_occupancy
_atom_site_symmetry_multiplicity
_atom_site_calc_flag
_atom_site_refinement_flags
Cl Cl 0.5 0.51135(4) 0.75 0.0900(4) Uani 1 2 d S
N N 0.55059(14) 0.65065(8) 0.55373(18) 0.0484(4) Uani 1 1 d .
H0 H 0.5452 0.6087 0.5958 0.058 Uiso 1 1 calc R
C11 C 0.5 0.85746(11) 0.25 0.0349(5) Uani 1 2 d S
C8 C 0.60748(14) 0.71050(10) 0.61730(19) 0.0433(4) Uani 1 1 d .
C3 C 0.59734(13) 0.76829(9) 0.51524(17) 0.0369(4) Uani 1 1 d .
C4 C 0.65154(15) 0.83450(10) 0.5529(2) 0.0431(4) Uani 1 1 d .
H4 H 0.6489 0.8734 0.4862 0.052 Uiso 1 1 calc R
C12 C 0.56700(15) 0.89591(10) 0.1577(2) 0.0435(4) Uani 1 1 d .
H12 H 0.6107 0.8708 0.0938 0.052 Uiso 1 1 calc R
C2 C 0.53209(13) 0.74023(8) 0.38444(17) 0.0369(4) Uani 1 1 d .
C1 C 0.50572(16) 0.66729(9) 0.4189(2) 0.0440(4) Uani 1 1 d .
H1 H 0.4633 0.6356 0.3567 0.053 Uiso 1 1 calc R
C6 C 0.71528(17) 0.78259(14) 0.7919(2) 0.0581(5) Uani 1 1 d .
H6 H 0.7534 0.7889 0.8847 0.07 Uiso 1 1 calc R
C5 C 0.70887(17) 0.84092(12) 0.6909(2) 0.0534(5) Uani 1 1 d .
H5 H 0.744 0.8849 0.7174 0.064 Uiso 1 1 calc R
C13 C 0.56828(18) 0.97143(11) 0.1611(3) 0.0558(5) Uani 1 1 d .
H13 H 0.6156 0.9972 0.103 0.067 Uiso 1 1 calc R
C14 C 0.5 1.00871(15) 0.25 0.0619(8) Uani 1 2 d S
H14 H 0.5 1.0597 0.25 0.074 Uiso 1 2 calc SR
C7 C 0.66612(16) 0.71609(13) 0.7562(2) 0.0550(5) Uani 1 1 d .
H7 H 0.6718 0.6767 0.8217 0.066 Uiso 1 1 calc R
O O 0.6938(3) 0.5341(3) 1.0187(4) 0.1695(15) Uani 1 1 d .
C10 C 0.5 0.77627(12) 0.25 0.0348(5) Uani 1 2 d S
H1C H 0.637 0.5174 0.9135 0.05 Uiso 1 1 d D
H1D H 0.6443 0.5174 1.1229 0.05 Uiso 1 1 d D

loop_
_atom_site_aniso_label
_atom_site_aniso_U_11
_atom_site_aniso_U_22
_atom_site_aniso_U_33
_atom_site_aniso_U_23
_atom_site_aniso_U_13
_atom_site_aniso_U_12
Cl 0.1927(12) 0.0310(4) 0.0495(5) 0 0.0297(5) 0
N 0.0621(9) 0.0353(8) 0.0484(8) 0.0136(6) 0.0085(7) 0.0028(6)
C11 0.0426(11) 0.0272(10) 0.0337(10) 0 -0.0041(8) 0
C8 0.0461(9) 0.0446(9) 0.0400(9) 0.0075(7) 0.0072(7) 0.0076(7)
C3 0.0429(8) 0.0338(8) 0.0341(8) 0.0008(6) 0.0036(6) 0.0065(6)
C4 0.0500(9) 0.0364(9) 0.0422(9) -0.0027(7) -0.0018(7) 0.0043(7)
C12 0.0509(9) 0.0348(9) 0.0445(9) 0.0037(7) 0.0017(7) -0.0022(7)
C2 0.0477(8) 0.0268(7) 0.0362(8) 0.0003(6) 0.0038(6) 0.0011(6)
C1 0.0576(10) 0.0309(8) 0.0439(9) 0.0025(7) 0.0069(7) 0.0001(7)
C6 0.0523(10) 0.0824(16) 0.0384(9) 0.0003(9) -0.0041(7) 0.0056(10)
C5 0.0534(10) 0.0558(11) 0.0494(10) -0.0103(8) -0.0056(8) 0.0046(8)
C13 0.0669(12) 0.0354(9) 0.0644(12) 0.0106(8) 0.0005(9) -0.0089(8)
C14 0.080(2) 0.0265(12) 0.078(2) 0 -0.0031(16) 0
C7 0.0530(10) 0.0725(14) 0.0393(9) 0.0173(9) 0.0030(7) 0.0109(9)
O 0.124(2) 0.221(4) 0.167(3) -0.036(3) 0.031(2) -0.025(3)
C10 0.0417(10) 0.0274(10) 0.0351(10) 0 0.0026(8) 0

loop_
_atom_type_symbol
_atom_type_description
_atom_type_scat_dispersion_real
_atom_type_scat_dispersion_imag
_atom_type_scat_source
C C 0.0033 0.0016 'International Tables Vol C Tables 4.2.6.8 and 6.1.1.4'
H H 0 0 'International Tables Vol C Tables 4.2.6.8 and 6.1.1.4'
N N 0.0061 0.0033 'International Tables Vol C Tables 4.2.6.8 and 6.1.1.4'
O O 0.0106 0.006 'International Tables Vol C Tables 4.2.6.8 and 6.1.1.4'
Cl Cl 0.1484 0.1585 'International Tables Vol C Tables 4.2.6.8 and 6.1.1.4'

loop_
_geom_angle_atom_site_label_1
_geom_angle_atom_site_label_2
_geom_angle_atom_site_label_3
_geom_angle
_geom_angle_site_symmetry_1
_geom_angle_site_symmetry_3
C1 N C8 110.50(15) . .
C1 N H0 124.8 . .
C8 N H0 124.8 . .
C12 C11 C12 119.4(2) . 2_655
C12 C11 C10 120.28(11) . .
C12 C11 C10 120.28(11) 2_655 .
N C8 C7 128.84(17) . .
N C8 C3 107.81(15) . .
C7 C8 C3 123.35(18) . .
C8 C3 C4 118.37(15) . .
C8 C3 C2 106.41(15) . .
C4 C3 C2 135.14(15) . .
C5 C4 C3 118.74(17) . .
C5 C4 H4 120.6 . .
C3 C4 H4 120.6 . .
C13 C12 C11 119.76(18) . .
C13 C12 H12 120.1 . .
C11 C12 H12 120.1 . .
C10 C2 C1 125.56(15) . .
C10 C2 C3 128.90(15) . .
C1 C2 C3 105.55(14) . .
N C1 C2 109.72(15) . .
N C1 H1 125.1 . .
C2 C1 H1 125.1 . .
C7 C6 C5 121.11(17) . .
C7 C6 H6 119.4 . .
C5 C6 H6 119.4 . .
C4 C5 C6 121.48(19) . .
C4 C5 H5 119.3 . .
C6 C5 H5 119.3 . .
C14 C13 C12 120.2(2) . .
C14 C13 H13 119.9 . .
C12 C13 H13 119.9 . .
C13 C14 C13 120.5(3) 2_655 .
C13 C14 H14 119.8 2_655 .
C13 C14 H14 119.8 . .
C6 C7 C8 116.90(18) . .
C6 C7 H7 121.6 . .
C8 C7 H7 121.6 . .
H1C O H1D 106.4(3) . .
C2 C10 C2 124.3(2) 2_655 .
C2 C10 C11 117.85(10) 2_655 .
C2 C10 C11 117.85(10) . .

loop_
_geom_bond_atom_site_label_1
_geom_bond_atom_site_label_2
_geom_bond_distance
_geom_bond_site_symmetry_2
N C1 1.328(2) .
N C8 1.389(3) .
N H0 0.86 .
C11 C12 1.392(2) .
C11 C12 1.392(2) 2_655
C11 C10 1.482(3) .
C8 C7 1.394(3) .
C8 C3 1.400(2) .
C3 C4 1.402(2) .
C3 C2 1.459(2) .
C4 C5 1.381(2) .
C4 H4 0.93 .
C12 C13 1.379(3) .
C12 H12 0.93 .
C2 C10 1.4086(18) .
C2 C1 1.409(2) .
C1 H1 0.93 .
C6 C7 1.377(3) .
C6 C5 1.401(3) .
C6 H6 0.93 .
C5 H5 0.93 .
C13 C14 1.371(3) .
C13 H13 0.93 .
C14 C13 1.371(3) 2_655
C14 H14 0.93 .
C7 H7 0.93 .
O H1C 1.166(4) .
O H1D 1.191(4) .
C10 C2 1.4086(18) 2_655

loop_
_geom_torsion_atom_site_label_1
_geom_torsion_atom_site_label_2
_geom_torsion_atom_site_label_3
_geom_torsion_atom_site_label_4
_geom_torsion
_geom_torsion_site_symmetry_1
_geom_torsion_site_symmetry_4
C1 N C8 C7 -179.78(19) . .
C1 N C8 C3 0.0(2) . .
N C8 C3 C4 -177.94(15) . .
C7 C8 C3 C4 1.9(3) . .
N C8 C3 C2 -0.69(19) . .
C7 C8 C3 C2 179.11(17) . .
C8 C3 C4 C5 -2.5(3) . .
C2 C3 C4 C5 -178.72(18) . .
C12 C11 C12 C13 1.51(13) 2_655 .
C10 C11 C12 C13 -178.49(13) . .
C8 C3 C2 C10 -179.03(15) . .
C4 C3 C2 C10 -2.5(3) . .
C8 C3 C2 C1 1.09(18) . .
C4 C3 C2 C1 177.65(19) . .
C8 N C1 C2 0.7(2) . .
C10 C2 C1 N 178.99(15) . .
C3 C2 C1 N -1.1(2) . .
C3 C4 C5 C6 1.1(3) . .
C7 C6 C5 C4 1.1(3) . .
C11 C12 C13 C14 -3.0(3) . .
C12 C13 C14 C13 1.53(13) . 2_655
C5 C6 C7 C8 -1.8(3) . .
N C8 C7 C6 -179.98(18) . .
C3 C8 C7 C6 0.3(3) . .
C1 C2 C10 C2 -20.60(14) . 2_655
C3 C2 C10 C2 159.54(19) . 2_655
C1 C2 C10 C11 159.40(14) . .
C3 C2 C10 C11 -20.46(19) . .
C12 C11 C10 C2 -59.68(11) . 2_655
C12 C11 C10 C2 120.32(11) 2_655 2_655
C12 C11 C10 C2 120.32(11) . .
C12 C11 C10 C2 -59.68(11) 2_655 .
